data_4063064
_journal_name_full Organometallics
_journal_paper_doi 10.1021/om049863h
_journal_year 2004
_chemical_formula_sum 'C96 H166 N4 O17 Si8 Zn7'
_chemical_formula_weight 2330.64
_space_group_IT_number 2
_symmetry_cell_setting triclinic
_symmetry_space_group_name_Hall '-P 1'
_symmetry_space_group_name_H-M 'P -1'
_cell_angle_alpha 96.43(3)
_cell_angle_beta 100.64(3)
_cell_angle_gamma 114.54(3)
_cell_formula_units_Z 2
_cell_length_a 14.512(3)
_cell_length_b 15.663(3)
_cell_length_c 28.867(6)
_cell_measurement_temperature 133(2)
_cell_volume 5734(2)
_diffrn_ambient_temperature 133(2)
_exptl_crystal_density_diffrn 1.350
_cod_database_code 4063064

loop_
_symmetry_equiv_pos_as_xyz
'x, y, z'
'-x, -y, -z'

loop_
_atom_site_label
_atom_site_type_symbol
_atom_site_fract_x
_atom_site_fract_y
_atom_site_fract_z
_atom_site_U_iso_or_equiv
_atom_site_adp_type
_atom_site_occupancy
_atom_site_symmetry_multiplicity
_atom_site_calc_flag
_atom_site_refinement_flags
_atom_site_disorder_assembly
_atom_site_disorder_group
Zn1 Zn 0.28236(3) 0.58040(2) 0.319546(13) 0.02137(8) Uani 1 1 d . . .
Zn2 Zn 0.34427(3) 0.55019(3) 0.233230(13) 0.02163(9) Uani 1 1 d . . .
Zn3 Zn 0.24562(3) 0.74551(2) 0.326317(13) 0.02118(9) Uani 1 1 d . . .
Zn4 Zn 0.16143(3) 0.51539(3) 0.135972(14) 0.02461(9) Uani 1 1 d . . .
Zn5 Zn 0.17401(3) 0.70058(2) 0.173588(13) 0.02088(8) Uani 1 1 d . . .
Zn6 Zn 0.46468(3) 0.84679(3) 0.240717(13) 0.02203(9) Uani 1 1 d . . .
Zn7 Zn 0.45379(3) 0.93614(3) 0.332061(14) 0.02444(9) Uani 1 1 d . . .
Si1 Si 0.12328(6) 0.53239(6) 0.24148(3) 0.01986(19) Uani 1 1 d . . .
Si2 Si -0.11139(6) 0.45137(6) 0.19766(3) 0.0246(2) Uani 1 1 d . . .
Si3 Si 0.46442(6) 0.73814(6) 0.33336(3) 0.01986(19) Uani 1 1 d . . .
Si4 Si 0.70413(7) 0.83203(7) 0.37289(4) 0.0290(2) Uani 1 1 d . . .
Si5 Si 0.35559(6) 0.66101(6) 0.14905(3) 0.0226(2) Uani 1 1 d . . .
Si6 Si 0.35501(7) 0.67387(7) 0.04432(3) 0.0304(2) Uani 1 1 d . . .
Si7 Si 0.28195(6) 0.89579(6) 0.25913(3) 0.02118(19) Uani 1 1 d . . .
Si8 Si 0.31610(7) 1.10212(6) 0.29908(4) 0.0276(2) Uani 1 1 d . . .
O1 O 0.21026(14) 0.49022(14) 0.25286(8) 0.0222(5) Uani 1 1 d . . .
O2 O 0.16075(15) 0.61412(14) 0.29083(8) 0.0233(5) Uani 1 1 d . . .
O3 O 0.12571(14) 0.57388(14) 0.19296(8) 0.0217(5) Uani 1 1 d . . .
O4 O 0.36502(15) 0.72077(14) 0.35724(8) 0.0228(5) Uani 1 1 d . . .
O5 O 0.41958(15) 0.63545(14) 0.29614(8) 0.0224(5) Uani 1 1 d . . .
O6 O 0.49214(14) 0.82977(14) 0.30802(7) 0.0216(5) Uani 1 1 d . . .
O7 O 0.31901(15) 0.55969(15) 0.16818(8) 0.0239(5) Uani 1 1 d . . .
O8 O 0.24347(15) 0.66345(15) 0.12973(8) 0.0235(5) Uani 1 1 d . . .
O9 O 0.43894(15) 0.74951(16) 0.19075(8) 0.0289(5) Uani 1 1 d . . .
O10 O 0.19915(15) 0.80752(15) 0.21755(8) 0.0265(5) Uani 1 1 d . . .
O11 O 0.40508(15) 0.93305(15) 0.25788(8) 0.0244(5) Uani 1 1 d . . .
O12 O 0.28907(15) 0.86990(15) 0.31338(8) 0.0244(5) Uani 1 1 d . . .
O13 O 0.26471(17) 0.49346(16) 0.36487(9) 0.0350(6) Uani 1 1 d . . .
O14 O 0.16002(16) 0.75059(16) 0.37573(8) 0.0281(5) Uani 1 1 d . . .
O15 O 0.43952(15) 0.48204(15) 0.23433(8) 0.0279(5) Uani 1 1 d . . .
O16 O 0.04674(16) 0.68690(16) 0.12174(8) 0.0290(5) Uani 1 1 d . . .
O17 O 0.59646(16) 0.96056(16) 0.22968(9) 0.0317(6) Uani 1 1 d . . .
N1 N -0.00495(18) 0.44347(17) 0.23342(9) 0.0219(6) Uani 1 1 d . . .
N2 N 0.57716(18) 0.75997(18) 0.37682(9) 0.0224(6) Uani 1 1 d . . .
N3 N 0.40277(18) 0.64870(19) 0.09845(10) 0.0248(6) Uani 1 1 d . . .
N4 N 0.25018(18) 0.99207(18) 0.25809(9) 0.0226(6) Uani 1 1 d . . .
C1 C -0.0233(2) 0.3631(2) 0.25685(12) 0.0224(7) Uani 1 1 d . . .
C2 C -0.0144(2) 0.2823(2) 0.23485(12) 0.0261(7) Uani 1 1 d . . .
C3 C -0.0296(2) 0.2064(2) 0.25843(14) 0.0324(8) Uani 1 1 d . . .
H3A H -0.0226 0.1526 0.2440 0.039 Uiso 1 1 calc R . .
C4 C -0.0545(2) 0.2074(2) 0.30200(14) 0.0346(9) Uani 1 1 d . . .
H4A H -0.0634 0.1555 0.3178 0.041 Uiso 1 1 calc R . .
C5 C -0.0665(2) 0.2854(3) 0.32278(14) 0.0347(9) Uani 1 1 d . . .
H5A H -0.0861 0.2852 0.3524 0.042 Uiso 1 1 calc R . .
C6 C -0.0504(2) 0.3636(2) 0.30108(13) 0.0275(8) Uani 1 1 d . . .
C7 C 0.0075(2) 0.2745(2) 0.18535(13) 0.0303(8) Uani 1 1 d . . .
H7A H 0.0194 0.3362 0.1749 0.036 Uiso 1 1 calc R . .
C8 C -0.0874(3) 0.1936(3) 0.14840(14) 0.0432(10) Uani 1 1 d . . .
H8A H -0.1496 0.2039 0.1482 0.065 Uiso 1 1 calc R . .
H8B H -0.0991 0.1318 0.1571 0.065 Uiso 1 1 calc R . .
H8C H -0.0742 0.1931 0.1163 0.065 Uiso 1 1 calc R . .
C9 C 0.1058(3) 0.2603(3) 0.18649(14) 0.0382(9) Uani 1 1 d . . .
H9A H 0.1656 0.3127 0.2103 0.057 Uiso 1 1 calc R . .
H9B H 0.1199 0.2603 0.1546 0.057 Uiso 1 1 calc R . .
H9C H 0.0951 0.1989 0.1953 0.057 Uiso 1 1 calc R . .
C10 C -0.0617(3) 0.4473(3) 0.32728(14) 0.0360(9) Uani 1 1 d . . .
H10A H -0.0542 0.4944 0.3058 0.043 Uiso 1 1 calc R . .
C11 C 0.0254(3) 0.4986(3) 0.37421(15) 0.0480(11) Uani 1 1 d . . .
H11A H 0.0939 0.5179 0.3671 0.072 Uiso 1 1 calc R . .
H11B H 0.0174 0.4549 0.3966 0.072 Uiso 1 1 calc R . .
H11C H 0.0206 0.5556 0.3889 0.072 Uiso 1 1 calc R . .
C12 C -0.1676(3) 0.4174(4) 0.33865(18) 0.0645(14) Uani 1 1 d . . .
H12A H -0.2235 0.3846 0.3088 0.097 Uiso 1 1 calc R . .
H12B H -0.1723 0.4744 0.3534 0.097 Uiso 1 1 calc R . .
H12C H -0.1754 0.3738 0.3611 0.097 Uiso 1 1 calc R . .
C13 C -0.2361(2) 0.3514(3) 0.20112(15) 0.0377(9) Uani 1 1 d . . .
H13A H -0.2374 0.2897 0.1892 0.057 Uiso 1 1 calc R . .
H13B H -0.2957 0.3560 0.1813 0.057 Uiso 1 1 calc R . .
H13C H -0.2407 0.3559 0.2347 0.057 Uiso 1 1 calc R . .
C14 C -0.1068(3) 0.5699(2) 0.22000(14) 0.0349(9) Uani 1 1 d . . .
H14A H -0.0410 0.6216 0.2179 0.052 Uiso 1 1 calc R . .
H14B H -0.1110 0.5752 0.2536 0.052 Uiso 1 1 calc R . .
H14C H -0.1660 0.5752 0.2002 0.052 Uiso 1 1 calc R . .
C15 C -0.1180(3) 0.4400(3) 0.13214(13) 0.0374(9) Uani 1 1 d . . .
H15A H -0.1204 0.3782 0.1193 0.056 Uiso 1 1 calc R . .
H15B H -0.0558 0.4923 0.1274 0.056 Uiso 1 1 calc R . .
H15C H -0.1811 0.4433 0.1152 0.056 Uiso 1 1 calc R . .
C16 C 0.5681(2) 0.7167(2) 0.41839(12) 0.0267(7) Uani 1 1 d . . .
C17 C 0.5555(2) 0.7643(3) 0.45968(13) 0.0333(8) Uani 1 1 d . . .
C18 C 0.5515(3) 0.7243(3) 0.50039(14) 0.0489(11) Uani 1 1 d . . .
H18A H 0.5417 0.7553 0.5279 0.059 Uiso 1 1 calc R . .
C19 C 0.5616(3) 0.6404(3) 0.50177(16) 0.0535(12) Uani 1 1 d . . .
H19A H 0.5597 0.6146 0.5300 0.064 Uiso 1 1 calc R . .
C20 C 0.5745(3) 0.5955(3) 0.46180(16) 0.0491(11) Uani 1 1 d . . .
H20A H 0.5817 0.5381 0.4629 0.059 Uiso 1 1 calc R . .
C21 C 0.5774(2) 0.6306(2) 0.41957(13) 0.0328(8) Uani 1 1 d . . .
C22 C 0.7235(3) 0.7858(3) 0.31534(15) 0.0523(12) Uani 1 1 d . . .
H22A H 0.6718 0.7862 0.2883 0.078 Uiso 1 1 calc R . .
H22B H 0.7146 0.7200 0.3144 0.078 Uiso 1 1 calc R . .
H22C H 0.7943 0.8268 0.3129 0.078 Uiso 1 1 calc R . .
C23 C 0.5498(3) 0.8584(3) 0.46096(13) 0.0381(9) Uani 1 1 d . . .
H23A H 0.5506 0.8739 0.4283 0.046 Uiso 1 1 calc R . .
C24 C 0.6464(3) 0.9405(3) 0.49788(14) 0.0453(10) Uani 1 1 d . . .
H24A H 0.7106 0.9433 0.4904 0.068 Uiso 1 1 calc R . .
H24B H 0.6456 0.9285 0.5304 0.068 Uiso 1 1 calc R . .
H24C H 0.6440 1.0018 0.4962 0.068 Uiso 1 1 calc R . .
C25 C 0.4488(3) 0.8532(3) 0.47227(16) 0.0584(13) Uani 1 1 d . . .
H25A H 0.3882 0.8011 0.4487 0.088 Uiso 1 1 calc R . .
H25B H 0.4460 0.9143 0.4706 0.088 Uiso 1 1 calc R . .
H25C H 0.4476 0.8409 0.5048 0.088 Uiso 1 1 calc R . .
C26 C 0.5907(3) 0.5751(3) 0.37658(16) 0.0412(10) Uani 1 1 d . . .
H26A H 0.5944 0.6118 0.3502 0.049 Uiso 1 1 calc R . .
C27 C 0.6907(3) 0.5622(4) 0.3883(2) 0.0821(19) Uani 1 1 d . . .
H27A H 0.7514 0.6253 0.4006 0.123 Uiso 1 1 calc R . .
H27B H 0.6978 0.5299 0.3591 0.123 Uiso 1 1 calc R . .
H27C H 0.6870 0.5233 0.4129 0.123 Uiso 1 1 calc R . .
C28 C 0.4970(3) 0.4759(3) 0.35763(15) 0.0480(10) Uani 1 1 d . . .
H28A H 0.4322 0.4830 0.3501 0.072 Uiso 1 1 calc R . .
H28B H 0.4942 0.4372 0.3823 0.072 Uiso 1 1 calc R . .
H28C H 0.5046 0.4440 0.3284 0.072 Uiso 1 1 calc R . .
C29 C 0.7338(3) 0.9598(3) 0.37609(16) 0.0455(10) Uani 1 1 d . . .
H29A H 0.6849 0.9650 0.3495 0.068 Uiso 1 1 calc R . .
H29B H 0.8057 0.9960 0.3736 0.068 Uiso 1 1 calc R . .
H29C H 0.7266 0.9862 0.4069 0.068 Uiso 1 1 calc R . .
C30 C 0.8019(3) 0.8320(3) 0.42515(14) 0.0417(10) Uani 1 1 d . . .
H30A H 0.7908 0.8565 0.4553 0.063 Uiso 1 1 calc R . .
H30B H 0.8729 0.8732 0.4231 0.063 Uiso 1 1 calc R . .
H30C H 0.7933 0.7664 0.4244 0.063 Uiso 1 1 calc R . .
C31 C 0.4818(2) 0.6141(2) 0.10169(11) 0.0263(8) Uani 1 1 d . . .
C32 C 0.4530(2) 0.5156(2) 0.08833(12) 0.0300(8) Uani 1 1 d . . .
C33 C 0.5293(3) 0.4831(3) 0.09186(13) 0.0342(9) Uani 1 1 d . . .
H33A H 0.5092 0.4164 0.0827 0.041 Uiso 1 1 calc R . .
C34 C 0.6354(3) 0.5479(3) 0.10877(13) 0.0372(9) Uani 1 1 d . . .
H34A H 0.6875 0.5256 0.1114 0.045 Uiso 1 1 calc R . .
C35 C 0.6634(3) 0.6440(3) 0.12158(13) 0.0359(9) Uani 1 1 d . . .
H35A H 0.7356 0.6880 0.1329 0.043 Uiso 1 1 calc R . .
C36 C 0.5889(2) 0.6792(3) 0.11845(12) 0.0306(8) Uani 1 1 d . . .
C37 C 0.3386(2) 0.4397(2) 0.06815(12) 0.0317(8) Uani 1 1 d . . .
H37A H 0.2930 0.4732 0.0678 0.038 Uiso 1 1 calc R . .
C38 C 0.3202(3) 0.3895(3) 0.01614(13) 0.0446(10) Uani 1 1 d . . .
H38A H 0.2469 0.3413 0.0040 0.067 Uiso 1 1 calc R . .
H38B H 0.3661 0.3580 0.0155 0.067 Uiso 1 1 calc R . .
H38C H 0.3360 0.4371 -0.0042 0.067 Uiso 1 1 calc R . .
C39 C 0.3064(3) 0.3659(3) 0.09935(14) 0.0404(10) Uani 1 1 d . . .
H39A H 0.2332 0.3188 0.0853 0.061 Uiso 1 1 calc R . .
H39B H 0.3140 0.3982 0.1319 0.061 Uiso 1 1 calc R . .
H39C H 0.3513 0.3332 0.1010 0.061 Uiso 1 1 calc R . .
C40 C 0.6277(3) 0.7871(3) 0.13336(13) 0.0356(9) Uani 1 1 d . . .
H40A H 0.5654 0.8006 0.1288 0.043 Uiso 1 1 calc R . .
C41 C 0.6987(3) 0.8427(3) 0.10276(16) 0.0510(11) Uani 1 1 d . . .
H41A H 0.6606 0.8200 0.0686 0.077 Uiso 1 1 calc R . .
H41B H 0.7615 0.8322 0.1077 0.077 Uiso 1 1 calc R . .
H41C H 0.7192 0.9114 0.1125 0.077 Uiso 1 1 calc R . .
C42 C 0.6863(3) 0.8219(3) 0.18667(14) 0.0429(10) Uani 1 1 d . . .
H42A H 0.6408 0.7860 0.2059 0.064 Uiso 1 1 calc R . .
H42B H 0.7067 0.8905 0.1966 0.064 Uiso 1 1 calc R . .
H42C H 0.7492 0.8115 0.1917 0.064 Uiso 1 1 calc R . .
C43 C 0.4400(3) 0.6725(3) 0.00309(14) 0.0450(10) Uani 1 1 d . . .
H43A H 0.5128 0.7187 0.0188 0.068 Uiso 1 1 calc R . .
H43B H 0.4163 0.6899 -0.0268 0.068 Uiso 1 1 calc R . .
H43C H 0.4354 0.6080 -0.0043 0.068 Uiso 1 1 calc R . .
C44 C 0.2185(3) 0.5838(3) 0.01122(13) 0.0410(9) Uani 1 1 d . . .
H44A H 0.1706 0.5818 0.0314 0.062 Uiso 1 1 calc R . .
H44B H 0.2162 0.5203 0.0037 0.062 Uiso 1 1 calc R . .
H44C H 0.1972 0.6023 -0.0188 0.062 Uiso 1 1 calc R . .
C45 C 0.3593(3) 0.7948(3) 0.05632(14) 0.0410(9) Uani 1 1 d . . .
H45A H 0.4306 0.8423 0.0736 0.062 Uiso 1 1 calc R . .
H45B H 0.3108 0.7942 0.0760 0.062 Uiso 1 1 calc R . .
H45C H 0.3387 0.8116 0.0257 0.062 Uiso 1 1 calc R . .
C46 C 0.1671(2) 0.9857(2) 0.21875(12) 0.0229(7) Uani 1 1 d . . .
C47 C 0.0661(2) 0.9610(2) 0.22550(12) 0.0253(7) Uani 1 1 d . . .
C48 C -0.0100(2) 0.9630(2) 0.18857(13) 0.0297(8) Uani 1 1 d . . .
H48A H -0.0780 0.9473 0.1931 0.036 Uiso 1 1 calc R . .
C49 C 0.0108(3) 0.9870(2) 0.14597(13) 0.0314(8) Uani 1 1 d . . .
H49A H -0.0418 0.9886 0.1215 0.038 Uiso 1 1 calc R . .
C50 C 0.1087(3) 1.0085(2) 0.13918(13) 0.0316(8) Uani 1 1 d . . .
H50A H 0.1225 1.0236 0.1094 0.038 Uiso 1 1 calc R . .
C51 C 0.1884(2) 1.0090(2) 0.17489(12) 0.0254(7) Uani 1 1 d . . .
C52 C 0.0366(2) 0.9274(2) 0.27020(13) 0.0284(8) Uani 1 1 d . . .
H52A H 0.1014 0.9352 0.2933 0.034 Uiso 1 1 calc R . .
C53 C -0.0109(3) 0.9840(3) 0.29566(15) 0.0404(9) Uani 1 1 d . . .
H53A H 0.0389 1.0523 0.3046 0.061 Uiso 1 1 calc R . .
H53B H -0.0260 0.9604 0.3248 0.061 Uiso 1 1 calc R . .
H53C H -0.0759 0.9754 0.2739 0.061 Uiso 1 1 calc R . .
C54 C -0.0406(3) 0.8199(2) 0.25573(14) 0.0366(9) Uani 1 1 d . . .
H54A H -0.0093 0.7846 0.2395 0.055 Uiso 1 1 calc R . .
H54B H -0.1056 0.8110 0.2338 0.055 Uiso 1 1 calc R . .
H54C H -0.0559 0.7957 0.2847 0.055 Uiso 1 1 calc R . .
C55 C 0.2948(2) 1.0337(2) 0.16487(13) 0.0302(8) Uani 1 1 d . . .
H55A H 0.3430 1.0350 0.1949 0.036 Uiso 1 1 calc R . .
C56 C 0.2880(3) 0.9575(3) 0.12475(14) 0.0418(10) Uani 1 1 d . . .
H56A H 0.2576 0.8944 0.1331 0.063 Uiso 1 1 calc R . .
H56B H 0.3584 0.9725 0.1208 0.063 Uiso 1 1 calc R . .
H56C H 0.2437 0.9568 0.0945 0.063 Uiso 1 1 calc R . .
C57 C 0.3417(3) 1.1326(3) 0.15267(17) 0.0472(11) Uani 1 1 d . . .
H57A H 0.3455 1.1807 0.1788 0.071 Uiso 1 1 calc R . .
H57B H 0.2974 1.1325 0.1226 0.071 Uiso 1 1 calc R . .
H57C H 0.4123 1.1483 0.1488 0.071 Uiso 1 1 calc R . .
C58 C 0.3050(3) 1.0873(3) 0.36129(13) 0.0390(9) Uani 1 1 d . . .
H58A H 0.2309 1.0544 0.3612 0.059 Uiso 1 1 calc R . .
H58B H 0.3379 1.1506 0.3830 0.059 Uiso 1 1 calc R . .
H58C H 0.3405 1.0492 0.3724 0.059 Uiso 1 1 calc R . .
C59 C 0.4571(3) 1.1651(2) 0.29843(14) 0.0388(9) Uani 1 1 d . . .
H59A H 0.4917 1.1248 0.3069 0.058 Uiso 1 1 calc R . .
H59B H 0.4917 1.2263 0.3219 0.058 Uiso 1 1 calc R . .
H59C H 0.4619 1.1771 0.2662 0.058 Uiso 1 1 calc R . .
C60 C 0.2582(3) 1.1845(2) 0.28253(14) 0.0352(9) Uani 1 1 d . . .
H60A H 0.1838 1.1549 0.2823 0.053 Uiso 1 1 calc R . .
H60B H 0.2653 1.1962 0.2504 0.053 Uiso 1 1 calc R . .
H60C H 0.2950 1.2455 0.3062 0.053 Uiso 1 1 calc R . .
C61 C 0.2907(3) 0.5199(3) 0.41711(14) 0.0550(12) Uani 1 1 d . . .
H61A H 0.2657 0.5669 0.4277 0.066 Uiso 1 1 calc R . .
H61B H 0.3674 0.5478 0.4310 0.066 Uiso 1 1 calc R . .
C62 C 0.2342(4) 0.4259(5) 0.4319(2) 0.0844(19) Uani 1 1 d . . .
H62A H 0.2748 0.4243 0.4631 0.101 Uiso 1 1 calc R . .
H62B H 0.1641 0.4169 0.4351 0.101 Uiso 1 1 calc R . .
C63 C 0.2244(4) 0.3495(4) 0.3923(2) 0.089(2) Uani 1 1 d . . .
H63A H 0.2876 0.3384 0.3980 0.107 Uiso 1 1 calc R . .
H63B H 0.1621 0.2883 0.3896 0.107 Uiso 1 1 calc R . .
C64 C 0.2136(3) 0.3887(3) 0.34899(17) 0.0483(11) Uani 1 1 d . . .
H64A H 0.1386 0.3654 0.3327 0.058 Uiso 1 1 calc R . .
H64B H 0.2476 0.3686 0.3261 0.058 Uiso 1 1 calc R . .
C65 C 0.1980(3) 0.8327(3) 0.41494(15) 0.0480(11) Uani 1 1 d . . .
H65A H 0.2605 0.8866 0.4106 0.058 Uiso 1 1 calc R . .
H65B H 0.2171 0.8159 0.4462 0.058 Uiso 1 1 calc R . .
C66 C 0.1099(3) 0.8597(3) 0.41349(18) 0.0629(14) Uani 1 1 d . . .
H66A H 0.1053 0.8792 0.4465 0.076 Uiso 1 1 calc R . .
H66B H 0.1195 0.9131 0.3965 0.076 Uiso 1 1 calc R . .
C67 C 0.0137(3) 0.7700(3) 0.38637(16) 0.0499(11) Uani 1 1 d . . .
H67A H -0.0130 0.7256 0.4079 0.060 Uiso 1 1 calc R . .
H67B H -0.0425 0.7849 0.3703 0.060 Uiso 1 1 calc R . .
C68 C 0.0544(3) 0.7292(3) 0.35053(15) 0.0443(10) Uani 1 1 d . . .
H68A H 0.0107 0.6590 0.3395 0.053 Uiso 1 1 calc R . .
H68B H 0.0548 0.7593 0.3222 0.053 Uiso 1 1 calc R . .
C69 C 0.4221(2) 0.3834(2) 0.22567(14) 0.0316(8) Uani 1 1 d . . .
H69A H 0.3597 0.3440 0.1985 0.038 Uiso 1 1 calc R . .
H69B H 0.4111 0.3565 0.2547 0.038 Uiso 1 1 calc R . .
C70 C 0.5198(3) 0.3844(3) 0.21348(18) 0.0503(11) Uani 1 1 d . . .
H70A H 0.5404 0.3396 0.2291 0.060 Uiso 1 1 calc R . .
H70B H 0.5086 0.3664 0.1782 0.060 Uiso 1 1 calc R . .
C71 C 0.6019(3) 0.4872(3) 0.23317(16) 0.0418(10) Uani 1 1 d . . .
H71A H 0.6343 0.4980 0.2680 0.050 Uiso 1 1 calc R . .
H71B H 0.6573 0.5050 0.2156 0.050 Uiso 1 1 calc R . .
C72 C 0.5390(2) 0.5423(2) 0.22453(14) 0.0333(9) Uani 1 1 d . . .
H72A H 0.5740 0.6061 0.2466 0.040 Uiso 1 1 calc R . .
H72B H 0.5284 0.5510 0.1908 0.040 Uiso 1 1 calc R . .
C73 C 0.0390(3) 0.6679(3) 0.07024(13) 0.0435(10) Uani 1 1 d . . .
H73A H -0.0093 0.5998 0.0552 0.052 Uiso 1 1 calc R . .
H73B H 0.1086 0.6828 0.0643 0.052 Uiso 1 1 calc R . .
C74 C -0.0027(3) 0.7325(3) 0.05069(15) 0.0495(11) Uani 1 1 d . . .
H74A H -0.0431 0.7054 0.0166 0.059 Uiso 1 1 calc R . .
H74B H 0.0546 0.7970 0.0532 0.059 Uiso 1 1 calc R . .
C75 C -0.0719(3) 0.7370(3) 0.08235(14) 0.0490(11) Uani 1 1 d . . .
H75A H -0.1407 0.6794 0.0723 0.059 Uiso 1 1 calc R . .
H75B H -0.0830 0.7952 0.0821 0.059 Uiso 1 1 calc R . .
C76 C -0.0109(3) 0.7403(3) 0.13107(13) 0.0342(9) Uani 1 1 d . . .
H76A H 0.0375 0.8074 0.1478 0.041 Uiso 1 1 calc R . .
H76B H -0.0586 0.7103 0.1513 0.041 Uiso 1 1 calc R . .
C77 C 0.5720(3) 0.9872(3) 0.18436(14) 0.0449(10) Uani 1 1 d . . .
H77A H 0.4990 0.9438 0.1659 0.054 Uiso 1 1 calc R . .
H77B H 0.6200 0.9843 0.1646 0.054 Uiso 1 1 calc R . .
C78 C 0.5862(4) 1.0877(3) 0.19761(19) 0.0711(15) Uani 1 1 d . . .
H78A H 0.6033 1.1226 0.1714 0.085 Uiso 1 1 calc R . .
H78B H 0.5224 1.0885 0.2048 0.085 Uiso 1 1 calc R . .
C79 C 0.6758(3) 1.1301(3) 0.24153(16) 0.0509(11) Uani 1 1 d . . .
H79A H 0.6732 1.1835 0.2623 0.061 Uiso 1 1 calc R . .
H79B H 0.7436 1.1544 0.2327 0.061 Uiso 1 1 calc R . .
C80 C 0.6609(3) 1.0475(3) 0.26665(15) 0.0433(10) Uani 1 1 d . . .
H80A H 0.7294 1.0495 0.2810 0.052 Uiso 1 1 calc R . .
H80B H 0.6254 1.0505 0.2926 0.052 Uiso 1 1 calc R . .
C81 C 0.0716(3) 0.4060(3) 0.08246(13) 0.0345(9) Uani 1 1 d . . .
H81A H 0.0963 0.3565 0.0832 0.052 Uiso 1 1 calc R . .
H81B H 0.0742 0.4272 0.0518 0.052 Uiso 1 1 calc R . .
H81C H -0.0006 0.3794 0.0855 0.052 Uiso 1 1 calc R . .
C82 C 0.5382(3) 1.0422(3) 0.38839(15) 0.0479(11) Uani 1 1 d . . .
H82A H 0.4955 1.0416 0.4111 0.072 Uiso 1 1 calc R . .
H82B H 0.5620 1.1034 0.3779 0.072 Uiso 1 1 calc R . .
H82C H 0.5991 1.0343 0.4043 0.072 Uiso 1 1 calc R . .
C6L C -0.0204(5) 0.6352(5) 0.4908(2) 0.0919(18) Uiso 1 1 d . . .
H6LA H -0.0799 0.5843 0.4686 0.110 Uiso 1 1 calc R . .
C5L C 0.1576(5) 0.6969(5) 0.5317(2) 0.0911(18) Uiso 1 1 d . . .
C4L C -0.0327(5) 0.7122(5) 0.5108(3) 0.103(2) Uiso 1 1 d . . .
H4LA H -0.0963 0.7176 0.5033 0.124 Uiso 1 1 calc R . .
C3L C 0.0654(5) 0.6258(5) 0.4997(2) 0.0948(19) Uiso 1 1 d . . .
H3LA H 0.0658 0.5693 0.4841 0.114 Uiso 1 1 calc R . .
C2L C 0.0641(5) 0.7853(5) 0.5451(3) 0.104(2) Uiso 1 1 d . . .
H2LA H 0.0651 0.8418 0.5616 0.125 Uiso 1 1 calc R . .
C1L C 0.1495(5) 0.7725(5) 0.5529(2) 0.0923(18) Uiso 1 1 d . . .
H1LA H 0.2103 0.8214 0.5754 0.111 Uiso 1 1 calc R . .
C7L C 0.2543(6) 0.6797(6) 0.5422(3) 0.136(3) Uiso 1 1 d . . .
H7LA H 0.3120 0.7354 0.5652 0.204 Uiso 1 1 calc R . .
H7LB H 0.2745 0.6701 0.5122 0.204 Uiso 1 1 calc R . .
H7LC H 0.2388 0.6224 0.5560 0.204 Uiso 1 1 calc R . .
C8L C 0.4756(8) 0.9828(9) -0.0115(4) 0.133(6) Uiso 0.50 1 d PG A -1
C9L C 0.5729(7) 0.9862(7) 0.0068(4) 0.076(3) Uiso 0.50 1 d PG A -1
H9LA H 0.5931 0.9430 -0.0092 0.092 Uiso 0.50 1 calc PR A -1
C10L C 0.6405(6) 1.0527(7) 0.0485(4) 0.100(4) Uiso 0.50 1 d PG A -1
H10B H 0.7070 1.0551 0.0610 0.120 Uiso 0.50 1 calc PR A -1
C11L C 0.6109(8) 1.1160(8) 0.0718(4) 0.134(7) Uiso 0.50 1 d PG A -1
H11D H 0.6571 1.1615 0.1003 0.160 Uiso 0.50 1 calc PR A -1
C12L C 0.5136(9) 1.1126(7) 0.0535(4) 0.138(6) Uiso 0.50 1 d PG A -1
H12D H 0.4933 1.1558 0.0695 0.165 Uiso 0.50 1 calc PR A -1
C13L C 0.4459(7) 1.0460(9) 0.0118(4) 0.112(5) Uiso 0.50 1 d PG A -1
H13D H 0.3794 1.0437 -0.0007 0.134 Uiso 0.50 1 calc PR A -1
C14L C 0.4241(17) 0.9198(17) -0.0509(9) 0.176(8) Uiso 0.50 1 d P A -1
H14D H 0.4642 0.8854 -0.0586 0.265 Uiso 0.50 1 calc PR A -1
H14E H 0.4124 0.9518 -0.0771 0.265 Uiso 0.50 1 calc PR A -1
H14F H 0.3565 0.8742 -0.0471 0.265 Uiso 0.50 1 calc PR A -1
C15L C 0.9383(6) 0.9302(7) -0.0096(5) 0.123(6) Uiso 0.50 1 d PGD B -1
H15D H 0.8714 0.8772 -0.0150 0.147 Uiso 0.50 1 calc PR B -1
C16L C 0.9542(7) 1.0220(8) 0.0099(5) 0.138(6) Uiso 0.50 1 d PG B -1
C17L C 1.0521(8) 1.0995(6) 0.0178(4) 0.089(4) Uiso 0.50 1 d PG B -1
H17A H 1.0629 1.1623 0.0311 0.106 Uiso 0.50 1 calc PR B -1
C18L C 1.1343(5) 1.0853(7) 0.0062(4) 0.100(4) Uiso 0.50 1 d PG B -1
H18B H 1.2012 1.1383 0.0116 0.121 Uiso 0.50 1 calc PR B -1
C19L C 1.1184(7) 0.9935(9) -0.0132(4) 0.152(9) Uiso 0.50 1 d PG B -1
H19B H 1.1746 0.9838 -0.0211 0.182 Uiso 0.50 1 calc PR B -1
C20L C 1.0205(9) 0.9160(6) -0.0211(4) 0.099(4) Uiso 0.50 1 d PG B -1
H20B H 1.0097 0.8532 -0.0344 0.119 Uiso 0.50 1 calc PR B -1
C21L C 0.856(2) 1.0087(18) 0.0140(12) 0.276(18) Uiso 0.50 1 d PD B -1
H21D H 0.8074 0.9400 0.0047 0.414 Uiso 0.50 1 calc PR B -1
H21A H 0.8306 1.0433 -0.0072 0.414 Uiso 0.50 1 calc PR B -1
H21B H 0.8602 1.0333 0.0475 0.414 Uiso 0.50 1 calc PR B -1

loop_
_atom_site_aniso_label
_atom_site_aniso_U_11
_atom_site_aniso_U_22
_atom_site_aniso_U_33
_atom_site_aniso_U_23
_atom_site_aniso_U_13
_atom_site_aniso_U_12
Zn1 0.02065(18) 0.02103(19) 0.0212(2) 0.00354(16) 0.00389(15) 0.00897(15)
Zn2 0.02004(18) 0.02354(19) 0.0209(2) 0.00119(16) 0.00374(14) 0.01079(15)
Zn3 0.02075(18) 0.02028(19) 0.0219(2) 0.00200(16) 0.00518(15) 0.00928(15)
Zn4 0.02291(19) 0.0252(2) 0.0223(2) -0.00120(17) 0.00274(15) 0.01029(16)
Zn5 0.02055(18) 0.02130(19) 0.0200(2) 0.00236(16) 0.00354(15) 0.00979(15)
Zn6 0.02017(18) 0.02299(19) 0.0212(2) 0.00277(16) 0.00431(15) 0.00890(15)
Zn7 0.02399(19) 0.02263(19) 0.0229(2) -0.00040(16) 0.00127(15) 0.01007(16)
Si1 0.0174(4) 0.0188(4) 0.0217(5) 0.0024(4) 0.0041(3) 0.0073(3)
Si2 0.0190(4) 0.0215(5) 0.0316(5) 0.0049(4) 0.0041(4) 0.0086(4)
Si3 0.0190(4) 0.0205(4) 0.0190(5) 0.0026(4) 0.0024(3) 0.0091(4)
Si4 0.0203(4) 0.0315(5) 0.0296(5) 0.0024(4) 0.0025(4) 0.0089(4)
Si5 0.0210(4) 0.0272(5) 0.0186(5) 0.0011(4) 0.0044(3) 0.0110(4)
Si6 0.0325(5) 0.0429(6) 0.0204(5) 0.0054(4) 0.0084(4) 0.0207(4)
Si7 0.0220(4) 0.0187(4) 0.0216(5) 0.0018(4) 0.0036(4) 0.0093(4)
Si8 0.0292(5) 0.0219(5) 0.0286(5) 0.0004(4) 0.0014(4) 0.0122(4)
O1 0.0196(11) 0.0187(11) 0.0258(12) 0.0029(10) 0.0028(9) 0.0080(9)
O2 0.0205(11) 0.0215(11) 0.0251(12) 0.0029(10) 0.0037(9) 0.0081(9)
O3 0.0212(11) 0.0209(11) 0.0214(12) 0.0031(9) 0.0037(9) 0.0089(9)
O4 0.0224(11) 0.0224(11) 0.0215(12) 0.0030(10) 0.0054(9) 0.0085(9)
O5 0.0216(11) 0.0217(11) 0.0230(12) 0.0025(10) 0.0032(9) 0.0104(9)
O6 0.0212(11) 0.0206(11) 0.0196(12) 0.0026(9) 0.0021(9) 0.0079(9)
O7 0.0234(11) 0.0249(12) 0.0230(12) 0.0012(10) 0.0056(9) 0.0113(9)
O8 0.0216(11) 0.0266(12) 0.0211(12) 0.0038(10) 0.0050(9) 0.0101(9)
O9 0.0242(11) 0.0341(13) 0.0239(13) -0.0018(11) 0.0044(9) 0.0113(10)
O10 0.0251(11) 0.0237(12) 0.0273(13) -0.0007(10) 0.0008(9) 0.0115(10)
O11 0.0231(11) 0.0253(12) 0.0247(12) 0.0079(10) 0.0052(9) 0.0105(9)
O12 0.0257(11) 0.0253(12) 0.0249(13) 0.0039(10) 0.0055(9) 0.0146(9)
O13 0.0360(13) 0.0321(13) 0.0275(14) 0.0107(11) 0.0022(10) 0.0076(11)
O14 0.0280(12) 0.0321(13) 0.0256(13) 0.0014(11) 0.0071(10) 0.0158(10)
O15 0.0222(11) 0.0244(12) 0.0366(14) 0.0041(11) 0.0081(10) 0.0103(9)
O16 0.0313(12) 0.0323(13) 0.0239(13) 0.0000(11) 0.0011(10) 0.0184(10)
O17 0.0297(12) 0.0282(13) 0.0351(14) 0.0096(11) 0.0095(10) 0.0097(10)
N1 0.0205(13) 0.0203(13) 0.0250(15) 0.0050(12) 0.0065(11) 0.0090(11)
N2 0.0223(13) 0.0271(14) 0.0182(14) 0.0048(12) 0.0029(11) 0.0122(11)
N3 0.0218(13) 0.0300(15) 0.0227(15) 0.0023(12) 0.0057(11) 0.0125(12)
N4 0.0229(13) 0.0204(14) 0.0229(15) 0.0019(12) 0.0019(11) 0.0105(11)
C1 0.0149(15) 0.0201(16) 0.0290(18) 0.0058(14) 0.0011(13) 0.0066(13)
C2 0.0203(16) 0.0257(18) 0.032(2) 0.0067(15) 0.0043(14) 0.0105(14)
C3 0.0277(18) 0.0225(18) 0.045(2) 0.0054(17) 0.0050(16) 0.0116(14)
C4 0.0305(19) 0.0261(19) 0.046(2) 0.0157(17) 0.0082(16) 0.0100(15)
C5 0.0264(18) 0.038(2) 0.043(2) 0.0170(18) 0.0136(16) 0.0138(16)
C6 0.0218(16) 0.0279(18) 0.033(2) 0.0078(16) 0.0051(14) 0.0117(14)
C7 0.0337(18) 0.0267(18) 0.031(2) 0.0036(16) 0.0054(15) 0.0156(15)
C8 0.039(2) 0.043(2) 0.039(2) -0.0088(19) -0.0011(17) 0.0187(18)
C9 0.038(2) 0.034(2) 0.048(2) 0.0060(18) 0.0135(17) 0.0206(17)
C10 0.047(2) 0.044(2) 0.031(2) 0.0115(18) 0.0145(17) 0.0305(18)
C11 0.058(3) 0.050(2) 0.038(2) 0.000(2) 0.0132(19) 0.028(2)
C12 0.058(3) 0.087(4) 0.065(3) 0.004(3) 0.021(2) 0.049(3)
C13 0.0239(18) 0.037(2) 0.051(2) 0.0139(19) 0.0061(16) 0.0122(16)
C14 0.0312(19) 0.032(2) 0.042(2) 0.0064(17) 0.0034(16) 0.0177(16)
C15 0.0281(18) 0.051(2) 0.032(2) 0.0066(19) -0.0010(15) 0.0202(17)
C16 0.0183(16) 0.0280(18) 0.0248(18) 0.0042(15) -0.0035(13) 0.0061(14)
C17 0.0281(18) 0.039(2) 0.0232(19) 0.0002(17) 0.0007(14) 0.0097(16)
C18 0.043(2) 0.061(3) 0.023(2) 0.002(2) 0.0025(17) 0.009(2)
C19 0.055(3) 0.053(3) 0.031(2) 0.022(2) -0.0056(18) 0.007(2)
C20 0.046(2) 0.042(2) 0.047(3) 0.020(2) -0.0078(19) 0.0136(19)
C21 0.0250(17) 0.0318(19) 0.036(2) 0.0103(17) -0.0013(15) 0.0100(15)
C22 0.035(2) 0.059(3) 0.046(3) 0.002(2) 0.0192(19) 0.0039(19)
C23 0.041(2) 0.049(2) 0.024(2) -0.0009(18) 0.0023(16) 0.0243(18)
C24 0.047(2) 0.041(2) 0.037(2) -0.0059(19) 0.0044(18) 0.0158(19)
C25 0.043(2) 0.070(3) 0.050(3) -0.021(2) 0.0032(19) 0.025(2)
C26 0.034(2) 0.031(2) 0.062(3) 0.0070(19) 0.0079(18) 0.0216(17)
C27 0.048(3) 0.062(3) 0.125(5) -0.020(3) -0.009(3) 0.037(2)
C28 0.051(2) 0.044(2) 0.045(3) 0.009(2) 0.0060(19) 0.019(2)
C29 0.0245(19) 0.040(2) 0.060(3) 0.016(2) 0.0028(17) 0.0058(16)
C30 0.0266(19) 0.046(2) 0.046(2) 0.004(2) 0.0017(16) 0.0143(17)
C31 0.0272(17) 0.0359(19) 0.0178(17) 0.0040(15) 0.0066(13) 0.0160(15)
C32 0.0265(17) 0.041(2) 0.0221(18) 0.0016(16) 0.0057(14) 0.0159(16)
C33 0.036(2) 0.044(2) 0.029(2) 0.0049(17) 0.0097(15) 0.0233(17)
C34 0.0304(19) 0.055(2) 0.033(2) 0.0041(19) 0.0080(15) 0.0266(18)
C35 0.0240(17) 0.050(2) 0.031(2) 0.0036(18) 0.0073(15) 0.0157(17)
C36 0.0239(17) 0.043(2) 0.0256(19) 0.0043(17) 0.0087(14) 0.0156(16)
C37 0.0285(18) 0.038(2) 0.0265(19) -0.0034(16) 0.0030(14) 0.0164(16)
C38 0.043(2) 0.054(2) 0.028(2) -0.0084(19) 0.0020(16) 0.0203(19)
C39 0.038(2) 0.039(2) 0.043(2) 0.0003(19) 0.0093(17) 0.0175(17)
C40 0.0251(18) 0.039(2) 0.037(2) 0.0035(18) 0.0055(15) 0.0111(16)
C41 0.041(2) 0.049(3) 0.053(3) 0.010(2) 0.014(2) 0.0104(19)
C42 0.0275(19) 0.049(2) 0.043(2) -0.005(2) 0.0063(16) 0.0128(17)
C43 0.052(2) 0.065(3) 0.027(2) 0.011(2) 0.0179(18) 0.031(2)
C44 0.042(2) 0.058(3) 0.024(2) 0.0038(19) 0.0022(16) 0.0267(19)
C45 0.052(2) 0.049(2) 0.034(2) 0.0199(19) 0.0178(18) 0.0285(19)
C46 0.0233(16) 0.0188(16) 0.0262(18) 0.0036(14) 0.0031(13) 0.0105(13)
C47 0.0265(17) 0.0204(16) 0.0304(19) 0.0043(15) 0.0053(14) 0.0127(14)
C48 0.0223(17) 0.0241(17) 0.042(2) 0.0058(16) 0.0036(15) 0.0113(14)
C49 0.0326(19) 0.0306(19) 0.028(2) 0.0059(16) -0.0044(15) 0.0168(15)
C50 0.0358(19) 0.0307(19) 0.030(2) 0.0114(16) 0.0059(15) 0.0166(16)
C51 0.0295(17) 0.0204(16) 0.0262(19) 0.0047(14) 0.0037(14) 0.0124(14)
C52 0.0250(17) 0.0288(18) 0.034(2) 0.0069(16) 0.0081(15) 0.0139(14)
C53 0.045(2) 0.033(2) 0.047(2) 0.0067(18) 0.0193(18) 0.0184(17)
C54 0.041(2) 0.0295(19) 0.043(2) 0.0125(17) 0.0131(17) 0.0171(16)
C55 0.0287(18) 0.0319(19) 0.029(2) 0.0073(16) 0.0076(15) 0.0123(15)
C56 0.042(2) 0.041(2) 0.044(2) 0.0065(19) 0.0172(18) 0.0187(18)
C57 0.043(2) 0.037(2) 0.063(3) 0.015(2) 0.023(2) 0.0148(18)
C58 0.052(2) 0.032(2) 0.031(2) -0.0012(17) 0.0042(17) 0.0207(18)
C59 0.035(2) 0.0265(19) 0.044(2) -0.0008(17) -0.0012(17) 0.0108(16)
C60 0.0356(19) 0.0246(18) 0.042(2) 0.0002(17) 0.0058(16) 0.0136(15)
C61 0.042(2) 0.084(3) 0.025(2) 0.020(2) 0.0033(17) 0.016(2)
C62 0.092(4) 0.140(6) 0.079(4) 0.084(4) 0.051(3) 0.079(4)
C63 0.070(4) 0.063(4) 0.103(5) 0.054(4) -0.008(3) 0.003(3)
C64 0.035(2) 0.030(2) 0.071(3) 0.025(2) 0.0011(19) 0.0078(17)
C65 0.045(2) 0.050(2) 0.037(2) -0.014(2) 0.0111(18) 0.0148(19)
C66 0.061(3) 0.058(3) 0.076(4) -0.009(3) 0.026(2) 0.035(2)
C67 0.041(2) 0.071(3) 0.050(3) 0.013(2) 0.0175(19) 0.035(2)
C68 0.0293(19) 0.056(3) 0.047(3) 0.001(2) 0.0032(17) 0.0239(18)
C69 0.0308(18) 0.0238(18) 0.039(2) 0.0024(16) 0.0046(15) 0.0139(15)
C70 0.041(2) 0.041(2) 0.081(3) 0.012(2) 0.021(2) 0.0274(19)
C71 0.0292(19) 0.045(2) 0.059(3) 0.013(2) 0.0151(18) 0.0218(17)
C72 0.0224(17) 0.0315(19) 0.042(2) 0.0041(17) 0.0102(15) 0.0080(15)
C73 0.048(2) 0.069(3) 0.021(2) -0.002(2) 0.0001(16) 0.039(2)
C74 0.053(2) 0.061(3) 0.031(2) 0.013(2) 0.0040(18) 0.024(2)
C75 0.058(3) 0.066(3) 0.035(2) 0.003(2) -0.0018(19) 0.047(2)
C76 0.0284(18) 0.047(2) 0.033(2) 0.0035(18) 0.0033(15) 0.0248(17)
C77 0.057(2) 0.042(2) 0.033(2) 0.0149(19) 0.0154(19) 0.0165(19)
C78 0.071(3) 0.051(3) 0.066(3) 0.018(3) -0.006(3) 0.012(2)
C79 0.043(2) 0.032(2) 0.059(3) 0.013(2) 0.000(2) 0.0034(18)
C80 0.0287(19) 0.031(2) 0.049(3) 0.0058(19) -0.0030(17) -0.0010(16)
C81 0.0329(19) 0.039(2) 0.029(2) -0.0019(17) 0.0077(15) 0.0157(16)
C82 0.049(2) 0.043(2) 0.047(3) -0.005(2) -0.0092(19) 0.028(2)

loop_
_geom_bond_atom_site_label_1
_geom_bond_atom_site_label_2
_geom_bond_distance
_geom_bond_site_symmetry_2
_geom_bond_publ_flag
Zn1 O13 1.966(3) . ?
Zn1 O1 2.053(2) . ?
Zn1 O4 2.061(2) . ?
Zn1 O5 2.090(2) . ?
Zn1 O2 2.100(2) . ?
Zn1 Si3 2.6853(15) . ?
Zn1 Si1 2.6888(15) . ?
Zn1 Zn3 2.8426(8) . ?
Zn1 Zn2 2.8558(8) . ?
Zn2 O7 1.880(2) . ?
Zn2 O5 1.946(2) . ?
Zn2 O1 1.998(2) . ?
Zn2 O15 2.066(2) . ?
Zn3 O12 1.887(2) . ?
Zn3 O2 1.939(2) . ?
Zn3 O4 2.003(2) . ?
Zn3 O14 2.073(2) . ?
Zn4 C81 1.957(3) . ?
Zn4 O3 2.046(2) . ?
Zn4 O7 2.080(2) . ?
Zn4 O8 2.170(2) . ?
Zn4 Si5 2.7128(15) . ?
Zn4 Zn5 2.8995(9) . ?
Zn5 O10 1.842(2) . ?
Zn5 O8 1.937(2) . ?
Zn5 O3 1.995(2) . ?
Zn5 O16 2.068(2) . ?
Zn6 O9 1.838(2) . ?
Zn6 O11 1.949(2) . ?
Zn6 O6 1.981(2) . ?
Zn6 O17 2.111(2) . ?
Zn6 Zn7 2.9064(10) . ?
Zn7 C82 1.968(4) . ?
Zn7 O6 2.054(2) . ?
Zn7 O12 2.102(2) . ?
Zn7 O11 2.116(2) . ?
Zn7 Si7 2.7395(15) . ?
Si1 O3 1.609(2) . ?
Si1 O2 1.641(2) . ?
Si1 O1 1.651(2) . ?
Si1 N1 1.753(3) . ?
Si2 N1 1.751(3) . ?
Si2 C15 1.861(4) . ?
Si2 C13 1.867(3) . ?
Si2 C14 1.866(3) . ?
Si3 O6 1.619(2) . ?
Si3 O5 1.628(2) . ?
Si3 O4 1.647(2) . ?
Si3 N2 1.746(3) . ?
Si4 N2 1.749(3) . ?
Si4 C29 1.852(4) . ?
Si4 C22 1.854(4) . ?
Si4 C30 1.871(4) . ?
Si5 O9 1.590(2) . ?
Si5 O8 1.638(2) . ?
Si5 O7 1.646(2) . ?
Si5 N3 1.748(3) . ?
Si6 N3 1.744(3) . ?
Si6 C45 1.860(4) . ?
Si6 C43 1.870(3) . ?
Si6 C44 1.872(4) . ?
Si7 O10 1.585(2) . ?
Si7 O11 1.642(2) . ?
Si7 O12 1.657(2) . ?
Si7 N4 1.752(3) . ?
Si8 N4 1.744(3) . ?
Si8 C58 1.864(4) . ?
Si8 C60 1.868(4) . ?
Si8 C59 1.872(3) . ?
O13 C61 1.452(4) . ?
O13 C64 1.466(4) . ?
O14 C65 1.447(4) . ?
O14 C68 1.449(4) . ?
O15 C69 1.442(4) . ?
O15 C72 1.461(4) . ?
O16 C76 1.444(4) . ?
O16 C73 1.457(4) . ?
O17 C77 1.444(5) . ?
O17 C80 1.455(4) . ?
N1 C1 1.446(4) . ?
N2 C16 1.443(4) . ?
N3 C31 1.450(4) . ?
N4 C46 1.457(4) . ?
C1 C6 1.403(5) . ?
C1 C2 1.418(4) . ?
C2 C3 1.395(5) . ?
C2 C7 1.522(5) . ?
C3 C4 1.371(5) . ?
C4 C5 1.390(5) . ?
C5 C6 1.391(5) . ?
C6 C10 1.524(5) . ?
C7 C8 1.531(5) . ?
C7 C9 1.529(4) . ?
C10 C12 1.521(5) . ?
C10 C11 1.536(5) . ?
C16 C21 1.413(5) . ?
C16 C17 1.416(5) . ?
C17 C18 1.392(5) . ?
C17 C23 1.507(5) . ?
C18 C19 1.385(6) . ?
C19 C20 1.367(6) . ?
C20 C21 1.393(5) . ?
C21 C26 1.523(5) . ?
C23 C25 1.531(5) . ?
C23 C24 1.548(5) . ?
C26 C28 1.530(5) . ?
C26 C27 1.529(5) . ?
C31 C32 1.406(5) . ?
C31 C36 1.409(4) . ?
C32 C33 1.390(5) . ?
C32 C37 1.536(4) . ?
C33 C34 1.397(5) . ?
C34 C35 1.372(5) . ?
C35 C36 1.396(5) . ?
C36 C40 1.521(5) . ?
C37 C39 1.518(5) . ?
C37 C38 1.535(5) . ?
C40 C42 1.527(5) . ?
C40 C41 1.537(5) . ?
C46 C51 1.409(5) . ?
C46 C47 1.410(4) . ?
C47 C48 1.400(5) . ?
C47 C52 1.515(5) . ?
C48 C49 1.375(5) . ?
C49 C50 1.375(4) . ?
C50 C51 1.397(5) . ?
C51 C55 1.520(4) . ?
C52 C53 1.532(4) . ?
C52 C54 1.539(5) . ?
C55 C56 1.525(5) . ?
C55 C57 1.524(5) . ?
C61 C62 1.513(7) . ?
C62 C63 1.501(8) . ?
C63 C64 1.464(7) . ?
C65 C66 1.499(5) . ?
C66 C67 1.502(6) . ?
C67 C68 1.489(5) . ?
C69 C70 1.517(4) . ?
C70 C71 1.512(5) . ?
C71 C72 1.503(5) . ?
C73 C74 1.490(6) . ?
C74 C75 1.494(5) . ?
C75 C76 1.500(5) . ?
C77 C78 1.494(6) . ?
C78 C79 1.491(6) . ?
C79 C80 1.511(6) . ?
C6L C3L 1.296(8) . ?
C6L C4L 1.371(8) . ?
C5L C1L 1.330(8) . ?
C5L C3L 1.400(8) . ?
C5L C7L 1.521(9) . ?
C4L C2L 1.470(8) . ?
C2L C1L 1.319(8) . ?
C8L C14L 1.28(2) . ?
C8L C9L 1.3900 . ?
C8L C13L 1.3900 . ?
C9L C10L 1.3900 . ?
C10L C11L 1.3900 . ?
C11L C12L 1.3900 . ?
C12L C13L 1.3900 . ?
C15L C16L 1.3900 . ?
C15L C20L 1.3900 . ?
C16L C17L 1.3900 . ?
C16L C21L 1.38(2) . ?
C17L C18L 1.3900 . ?
C18L C19L 1.3900 . ?
C19L C20L 1.3900 . ?
